data_2236504
loop_
_publ_author_name
'Fusi, Vieri'
'Giorgi, Luca'
'Macedi, Eleonora'
'Paoli, Paola'
'Rossi, Patrizia'

_publ_section_title
;
 <i>N</i>,<i>N</i>'-bis[(3-hydroxy-4(4<i>H</i>)-oxypyran-2-yl)methyl]-<i>N</i>,<i>N</i>'-dimethylethylene-1,2-diammonium
 tetrachloridoplatinate(II) dihydrate
;
_journal_coeditor_code NC2294
_journal_issue 11
_journal_name_full 'Acta Crystallographica Section E'
_journal_page_first m1323
_journal_page_last m1324
_journal_paper_doi 10.1107/S1600536812040949
_journal_volume 68
_journal_year 2012
_chemical_formula_iupac '(C16 H22 N2 O6 )  [Pt Cl4] , 2H2 O'
_chemical_formula_moiety 'C16 H22 N2 O6 2+, Pt Cl4 2-, 2(H2 O)'
_chemical_formula_sum 'C16 H26 Cl4 N2 O8 Pt'
_chemical_formula_weight 711.28
_chemical_name_systematic
;
<i>N</i>,<i>N</i>'-bis[(3-hydroxy-4(4<i>H</i>)-oxypyran-2-yl)methyl]-<i>N</i>,
<i>N</i>'-dimethylethylene-1,2-diammonium tetrachloridoplatinate(II)
dihydrate
;
_space_group_IT_number 2
_symmetry_cell_setting triclinic
_symmetry_space_group_name_Hall '-P 1'
_symmetry_space_group_name_H-M 'P -1'
_atom_sites_solution_hydrogens geom
_atom_sites_solution_primary direct
_atom_sites_solution_secondary difmap
_audit_creation_method SHELXL97
_cell_angle_alpha 88.810(5)
_cell_angle_beta 87.033(5)
_cell_angle_gamma 71.927(6)
_cell_formula_units_Z 1
_cell_length_a 6.4775(4)
_cell_length_b 7.0037(4)
_cell_length_c 13.1628(8)
_cell_measurement_reflns_used 7279
_cell_measurement_temperature 150
_cell_measurement_theta_max 29.2408
_cell_measurement_theta_min 4.1152
_cell_volume 566.92(6)
_computing_cell_refinement
;
CrysAlis PRO (Oxford Diffraction 2009)
;
_computing_data_collection
;
CrysAlis PRO (Oxford Diffraction 2009)
;
_computing_data_reduction
;
CrysAlis PRO (Oxford Diffraction 2009)
;
_computing_molecular_graphics 'ORTEP-3 (Farrugia, 1997)'
_computing_publication_material 'PARST97 (Nardelli, 1995)'
_computing_structure_refinement 'SHELXL97 (Sheldrick, 2008)'
_computing_structure_solution 'SIR97 (Altomare <i>et al.</i>, 1999)'
_diffrn_ambient_temperature 150
_diffrn_detector_area_resol_mean 16.4547
_diffrn_measured_fraction_theta_full 0.995
_diffrn_measured_fraction_theta_max 0.878
_diffrn_measurement_device_type 'Oxford Diffraction Xcalibur3'
_diffrn_measurement_method '\w scans'
_diffrn_radiation_monochromator graphite
_diffrn_radiation_source 'Enhance (Mo) X-ray Source'
_diffrn_radiation_type MoK\a
_diffrn_radiation_wavelength 0.71073
_diffrn_reflns_av_R_equivalents 0.0443
_diffrn_reflns_av_sigmaI/netI 0.0394
_diffrn_reflns_limit_h_max 8
_diffrn_reflns_limit_h_min -8
_diffrn_reflns_limit_k_max 9
_diffrn_reflns_limit_k_min -9
_diffrn_reflns_limit_l_max 17
_diffrn_reflns_limit_l_min -17
_diffrn_reflns_number 9431
_diffrn_reflns_theta_full 25.00
_diffrn_reflns_theta_max 29.34
_diffrn_reflns_theta_min 4.12
_exptl_absorpt_coefficient_mu 6.705
_exptl_absorpt_correction_T_max 0.262
_exptl_absorpt_correction_T_min 0.164
_exptl_absorpt_correction_type multi-scan
_exptl_absorpt_process_details
;
(CrysAlis PRO; Oxford Diffraction 2009)
;
_exptl_crystal_colour 'light yellow'
_exptl_crystal_density_diffrn 2.083
_exptl_crystal_density_method 'not measured'
_exptl_crystal_description prismatic
_exptl_crystal_F_000 346
_exptl_crystal_size_max 0.32
_exptl_crystal_size_mid 0.22
_exptl_crystal_size_min 0.20
_refine_diff_density_max 1.444
_refine_diff_density_min -1.144
_refine_ls_extinction_method none
_refine_ls_goodness_of_fit_ref 1.021
_refine_ls_hydrogen_treatment mixed
_refine_ls_matrix_type full
_refine_ls_number_parameters 158
_refine_ls_number_reflns 2719
_refine_ls_number_restraints 0
_refine_ls_restrained_S_all 1.021
_refine_ls_R_factor_all 0.0237
_refine_ls_R_factor_gt 0.0234
_refine_ls_shift/su_max 0.000
_refine_ls_shift/su_mean 0.000
_refine_ls_structure_factor_coef Fsqd
_refine_ls_weighting_details 'calc w=1/[\s^2^(Fo^2^)+(0.0253P)^2^+0.0000P] where P=(Fo^2^+2Fc^2^)/3'
_refine_ls_weighting_scheme calc
_refine_ls_wR_factor_gt 0.0490
_refine_ls_wR_factor_ref 0.0490
_reflns_number_gt 2694
_reflns_number_total 2719
_reflns_threshold_expression >2\s(I)
_cod_data_source_file nc2294.cif
_cod_data_source_block I
_cod_database_code 2236504
_cod_database_fobs_code 2236504

loop_
_symmetry_equiv_pos_as_xyz
'x, y, z'
'-x, -y, -z'

loop_
_atom_site_type_symbol
_atom_site_label
_atom_site_fract_x
_atom_site_fract_y
_atom_site_fract_z
_atom_site_U_iso_or_equiv
_atom_site_adp_type
_atom_site_calc_flag
_atom_site_refinement_flags
_atom_site_occupancy
_atom_site_symmetry_multiplicity
Pt Pt1 1.0000 0.0000 0.5000 0.01531(6) Uani d S 1 2
Cl Cl1 1.25762(12) 0.12554(11) 0.42237(6) 0.01926(15) Uani d . 1 1
Cl Cl2 0.82520(13) 0.02992(11) 0.34889(6) 0.02098(16) Uani d . 1 1
O O1 0.8029(5) 0.6477(4) 0.1284(2) 0.0298(6) Uani d . 1 1
O O2 0.8598(4) 0.3386(4) -0.00821(17) 0.0278(5) Uani d . 1 1
O O3 0.3953(4) 0.4312(3) 0.22157(16) 0.0218(5) Uani d . 1 1
N N1 0.5757(4) 0.6487(4) 0.3876(2) 0.0169(5) Uani d . 1 1
C C1 0.4294(6) 0.2757(5) 0.1565(3) 0.0261(7) Uani d . 1 1
H H1 0.3424 0.1924 0.1649 0.031 Uiso calc R 1 1
C C2 0.5823(6) 0.2365(5) 0.0809(3) 0.0263(7) Uani d . 1 1
H H2 0.5998 0.1263 0.0394 0.032 Uiso calc R 1 1
C C3 0.7197(5) 0.3601(5) 0.0625(2) 0.0224(7) Uani d . 1 1
C C4 0.6815(5) 0.5228(5) 0.1358(2) 0.0205(6) Uani d . 1 1
C C5 0.5256(5) 0.5510(5) 0.2108(2) 0.0187(6) Uani d . 1 1
C C6 0.4731(5) 0.7161(5) 0.2869(2) 0.0190(6) Uani d . 1 1
H H6A 0.3166 0.7682 0.2984 0.023 Uiso calc R 1 1
H H6B 0.5233 0.8244 0.2595 0.023 Uiso calc R 1 1
C C7 0.4568(5) 0.5266(5) 0.4470(2) 0.0181(6) Uani d . 1 1
H H7A 0.4719 0.4039 0.4103 0.022 Uiso calc R 1 1
H H7B 0.3033 0.6018 0.4532 0.022 Uiso calc R 1 1
C C15 0.8152(5) 0.5442(5) 0.3735(2) 0.0181(6) Uani d . 1 1
H H15A 0.8821 0.6290 0.3351 0.027 Uiso calc R 1 1
H H15B 0.8389 0.4207 0.3376 0.027 Uiso calc R 1 1
H H15C 0.8778 0.5159 0.4388 0.027 Uiso calc R 1 1
O O1W 1.1440(5) -0.0251(4) 0.1423(2) 0.0343(6) Uani d . 1 1
H H1N 0.559(6) 0.742(6) 0.417(3) 0.028(11) Uiso d . 1 1
H H1O 0.888(7) 0.623(6) 0.088(3) 0.024(11) Uiso d . 1 1
H H1WA 1.062(9) -0.020(8) 0.194(4) 0.059(16) Uiso d . 1 1
H H1WB 1.128(7) -0.105(7) 0.104(3) 0.040(13) Uiso d . 1 1

loop_
_atom_site_aniso_label
_atom_site_aniso_U_11
_atom_site_aniso_U_22
_atom_site_aniso_U_33
_atom_site_aniso_U_12
_atom_site_aniso_U_13
_atom_site_aniso_U_23
Pt1 0.01339(9) 0.01279(9) 0.02021(9) -0.00476(6) 0.00072(6) -0.00306(6)
Cl1 0.0169(4) 0.0185(4) 0.0241(4) -0.0084(3) 0.0032(3) -0.0031(3)
Cl2 0.0223(4) 0.0208(4) 0.0219(4) -0.0092(3) -0.0040(3) -0.0009(3)
O1 0.0347(15) 0.0327(14) 0.0275(13) -0.0200(12) 0.0137(12) -0.0108(11)
O2 0.0310(14) 0.0309(13) 0.0237(12) -0.0136(11) 0.0074(10) -0.0087(10)
O3 0.0236(12) 0.0246(12) 0.0197(11) -0.0112(10) -0.0005(9) -0.0021(9)
N1 0.0197(14) 0.0154(13) 0.0168(12) -0.0074(11) 0.0002(10) -0.0020(10)
C1 0.0284(19) 0.0261(18) 0.0283(17) -0.0143(15) -0.0056(15) 0.0001(14)
C2 0.0310(19) 0.0242(17) 0.0271(17) -0.0134(15) 0.0003(15) -0.0062(13)
C3 0.0251(18) 0.0222(16) 0.0196(15) -0.0064(13) -0.0035(13) -0.0020(12)
C4 0.0236(17) 0.0208(16) 0.0191(15) -0.0096(13) -0.0003(13) -0.0030(12)
C5 0.0218(16) 0.0177(15) 0.0172(14) -0.0065(13) -0.0041(13) 0.0014(11)
C6 0.0220(16) 0.0170(15) 0.0170(14) -0.0047(12) -0.0027(12) 0.0018(11)
C7 0.0171(15) 0.0176(15) 0.0200(15) -0.0060(12) 0.0006(12) 0.0009(11)
C15 0.0158(15) 0.0189(15) 0.0194(14) -0.0051(12) 0.0007(12) -0.0008(11)
O1W 0.0380(17) 0.0383(16) 0.0315(15) -0.0187(13) -0.0001(13) -0.0064(12)

loop_
_atom_type_symbol
_atom_type_description
_atom_type_scat_dispersion_real
_atom_type_scat_dispersion_imag
_atom_type_scat_source
C C 0.0033 0.0016 'International Tables Vol C Tables 4.2.6.8 and 6.1.1.4'
H H 0.0000 0.0000 'International Tables Vol C Tables 4.2.6.8 and 6.1.1.4'
N N 0.0061 0.0033 'International Tables Vol C Tables 4.2.6.8 and 6.1.1.4'
O O 0.0106 0.0060 'International Tables Vol C Tables 4.2.6.8 and 6.1.1.4'
Cl Cl 0.1484 0.1585 'International Tables Vol C Tables 4.2.6.8 and 6.1.1.4'
Pt Pt -1.7033 8.3905 'International Tables Vol C Tables 4.2.6.8 and 6.1.1.4'

loop_
_geom_angle_atom_site_label_1
_geom_angle_atom_site_label_2
_geom_angle_atom_site_label_3
_geom_angle_site_symmetry_1
_geom_angle_site_symmetry_3
_geom_angle
Cl1 Pt1 Cl1 2_756 . 180.00(4)
Cl1 Pt1 Cl2 2_756 2_756 90.28(3)
Cl1 Pt1 Cl2 . 2_756 89.72(3)
Cl1 Pt1 Cl2 2_756 . 89.72(3)
Cl1 Pt1 Cl2 . . 90.28(3)
Cl2 Pt1 Cl2 2_756 . 180.0
C4 O1 H1O . . 115(3)
C1 O3 C5 . . 118.6(3)
C15 N1 C7 . . 113.3(2)
C15 N1 C6 . . 111.5(2)
C7 N1 C6 . . 110.8(2)
C15 N1 H1N . . 109(3)
C7 N1 H1N . . 107(3)
C6 N1 H1N . . 106(3)
C2 C1 O3 . . 123.1(3)
C2 C1 H1 . . 118.5
O3 C1 H1 . . 118.5
C1 C2 C3 . . 121.5(3)
C1 C2 H2 . . 119.2
C3 C2 H2 . . 119.2
O2 C3 C2 . . 125.6(3)
O2 C3 C4 . . 120.7(3)
C2 C3 C4 . . 113.7(3)
O1 C4 C5 . . 119.1(3)
O1 C4 C3 . . 119.7(3)
C5 C4 C3 . . 121.2(3)
C4 C5 O3 . . 121.9(3)
C4 C5 C6 . . 124.4(3)
O3 C5 C6 . . 113.7(3)
C5 C6 N1 . . 112.9(2)
C5 C6 H6A . . 109.0
N1 C6 H6A . . 109.0
C5 C6 H6B . . 109.0
N1 C6 H6B . . 109.0
H6A C6 H6B . . 107.8
N1 C7 C7 . 2_666 111.9(3)
N1 C7 H7A . . 109.2
C7 C7 H7A 2_666 . 109.2
N1 C7 H7B . . 109.2
C7 C7 H7B 2_666 . 109.2
H7A C7 H7B . . 107.9
N1 C15 H15A . . 109.5
N1 C15 H15B . . 109.5
H15A C15 H15B . . 109.5
N1 C15 H15C . . 109.5
H15A C15 H15C . . 109.5
H15B C15 H15C . . 109.5
H1WA O1W H1WB . . 109(5)

loop_
_geom_bond_atom_site_label_1
_geom_bond_atom_site_label_2
_geom_bond_site_symmetry_2
_geom_bond_distance
Pt1 Cl1 2_756 2.3018(8)
Pt1 Cl1 . 2.3018(8)
Pt1 Cl2 2_756 2.3132(7)
Pt1 Cl2 . 2.3132(7)
O1 C4 . 1.345(4)
O1 H1O . 0.73(4)
O2 C3 . 1.243(4)
O3 C1 . 1.356(4)
O3 C5 . 1.363(4)
N1 C15 . 1.499(4)
N1 C7 . 1.501(4)
N1 C6 . 1.514(4)
N1 H1N . 0.74(4)
C1 C2 . 1.337(5)
C1 H1 . 0.9300
C2 C3 . 1.431(5)
C2 H2 . 0.9300
C3 C4 . 1.462(4)
C4 C5 . 1.348(5)
C5 C6 . 1.491(4)
C6 H6A . 0.9700
C6 H6B . 0.9700
C7 C7 2_666 1.526(6)
C7 H7A . 0.9700
C7 H7B . 0.9700
C15 H15A . 0.9600
C15 H15B . 0.9600
C15 H15C . 0.9600
O1W H1WA . 0.84(5)
O1W H1WB . 0.79(5)

loop_
_geom_hbond_atom_site_label_D
_geom_hbond_atom_site_label_H
_geom_hbond_atom_site_label_A
_geom_hbond_site_symmetry_D
_geom_hbond_site_symmetry_H
_geom_hbond_site_symmetry_A
_geom_hbond_distance_DH
_geom_hbond_distance_HA
_geom_hbond_distance_DA
_geom_hbond_angle_DHA
_geom_hbond_publ_flag
O1 H1O O2 1_555 1_555 2_765 0.73(4) 1.98(4) 2.655(4) 154(4) yes
O1W H1WB O2 1_555 1_555 2_755 0.79(5) 2.07(5) 2.853(4) 171(4) yes
O1W H1WA Cl2 1_555 1_555 1_555 0.84(5) 2.45(5) 3.282(3) 174(5) yes
N1 H1N Cl1 1_555 1_555 2_766 0.74(4) 2.79(4) 3.380(3) 139(4) yes
N1 H1N Cl1 1_555 1_555 1_465 0.74(4) 2.79(4) 3.362(3) 136(4) yes
